data_7155471
loop_
_publ_author_name
'Wezeman, T.'
'Comas-Barcel\'o, J'
'Nieger, M.'
'Harrity, J. P. A.'
'Br\"ase, S'

_publ_section_title
;
 Synthesis of aminopyrazoles from sydnones and ynamides.
;
_journal_issue 7
_journal_name_full 'Organic &amp; biomolecular chemistry'
_journal_page_first 1575
_journal_page_last 1579
_journal_paper_doi 10.1039/c6ob02518h
_journal_volume 15
_journal_year 2017
_chemical_formula_moiety 'C24 H20 F3 N3 O2 S'
_chemical_formula_sum 'C24 H20 F3 N3 O2 S'
_chemical_formula_weight 471.49
_chemical_name_systematic N-benzyl-4-methyl-N-(1-(4-(trifluoromethyl)phenyl)-1H-pyrazol-4-yl)benzenesulfonamide
_space_group_crystal_system triclinic
_space_group_IT_number 2
_space_group_name_Hall '-P 1'
_space_group_name_H-M_alt 'P -1'
_symmetry_space_group_name_Hall '-P 1'
_symmetry_space_group_name_H-M 'P -1'
_atom_sites_solution_hydrogens difmap
_atom_sites_solution_primary direct
_atom_sites_solution_secondary difmap
_audit_creation_method SHELXL-2014/7
_audit_update_record
;
2016-06-09 deposited with the CCDC.
2017-01-16 downloaded from the CCDC.
;
_cell_angle_alpha 83.760(2)
_cell_angle_beta 86.840(2)
_cell_angle_gamma 77.757(2)
_cell_formula_units_Z 2
_cell_length_a 5.9736(3)
_cell_length_b 9.6554(5)
_cell_length_c 19.0149(9)
_cell_measurement_reflns_used 8072
_cell_measurement_temperature 123(2)
_cell_measurement_theta_max 72.1
_cell_measurement_theta_min 4.7
_cell_volume 1064.86(9)
_computing_cell_refinement APEX3
_computing_data_collection APEX3
_computing_data_reduction SAINT
_computing_molecular_graphics Shelxtl
_computing_publication_material publCIF
_computing_structure_refinement 'SHELXL-2014/7 (Sheldrick, 2014)'
_computing_structure_solution SHELXS-97
_diffrn_ambient_temperature 123(2)
_diffrn_detector_area_resol_mean 10.4167
_diffrn_measured_fraction_theta_full 0.995
_diffrn_measured_fraction_theta_max 0.976
_diffrn_measurement_device_type 'Bruker D8 VENTURE with Photon100 detector'
_diffrn_measurement_method 'rotation in \f and \w, 1\%, shutterless'
_diffrn_radiation_type CuK\a
_diffrn_radiation_wavelength 1.54178
_diffrn_reflns_av_R_equivalents 0.0292
_diffrn_reflns_av_unetI/netI 0.0330
_diffrn_reflns_Laue_measured_fraction_full 0.995
_diffrn_reflns_Laue_measured_fraction_max 0.976
_diffrn_reflns_limit_h_max 7
_diffrn_reflns_limit_h_min -7
_diffrn_reflns_limit_k_max 11
_diffrn_reflns_limit_k_min -11
_diffrn_reflns_limit_l_max 22
_diffrn_reflns_limit_l_min -22
_diffrn_reflns_number 11969
_diffrn_reflns_point_group_measured_fraction_full 0.995
_diffrn_reflns_point_group_measured_fraction_max 0.976
_diffrn_reflns_theta_full 67.679
_diffrn_reflns_theta_max 72.140
_diffrn_reflns_theta_min 2.339
_diffrn_source 'INCOATEC microfocus sealed tube'
_exptl_absorpt_coefficient_mu 1.833
_exptl_absorpt_correction_T_max 0.9424
_exptl_absorpt_correction_T_min 0.7816
_exptl_absorpt_correction_type multi-scan
_exptl_absorpt_process_details 'SADABS (Sheldrick, 2014)'
_exptl_crystal_colour colourless
_exptl_crystal_density_diffrn 1.470
_exptl_crystal_description needles
_exptl_crystal_F_000 488
_exptl_crystal_size_max 0.200
_exptl_crystal_size_mid 0.090
_exptl_crystal_size_min 0.030
_refine_diff_density_max 0.360
_refine_diff_density_min -0.401
_refine_diff_density_rms 0.050
_refine_ls_extinction_method none
_refine_ls_goodness_of_fit_ref 1.026
_refine_ls_hydrogen_treatment constr
_refine_ls_matrix_type full
_refine_ls_number_parameters 292
_refine_ls_number_reflns 4112
_refine_ls_number_restraints 40
_refine_ls_restrained_S_all 1.041
_refine_ls_R_factor_all 0.0436
_refine_ls_R_factor_gt 0.0379
_refine_ls_shift/su_max 0.001
_refine_ls_shift/su_mean 0.000
_refine_ls_structure_factor_coef Fsqd
_refine_ls_weighting_details 'w=1/[\s^2^(Fo^2^)+(0.0380P)^2^+0.7860P] where P=(Fo^2^+2Fc^2^)/3'
_refine_ls_weighting_scheme calc
_refine_ls_wR_factor_gt 0.0907
_refine_ls_wR_factor_ref 0.0941
_reflns_Friedel_coverage 0.000
_reflns_number_gt 3650
_reflns_number_total 4112
_reflns_threshold_expression 'I > 2\s(I)'
_cod_data_source_file c6ob02518h2.cif
_cod_data_source_block sb873_hy
_cod_depositor_comments 'Adding full bibliography for 7155470--7155471.cif.'
_cod_database_code 7155471
_shelx_shelxl_version_number 2014/7
_shelx_space_group_comment
;
The symmetry employed for this shelxl refinement is uniquely defined
by the following loop, which should always be used as a source of
symmetry information in preference to the above space-group names.
They are only intended as comments.
;
_shelx_estimated_absorpt_t_min 0.711
_shelx_estimated_absorpt_t_max 0.947

loop_
_space_group_symop_operation_xyz
'x, y, z'
'-x, -y, -z'

loop_
_atom_site_label
_atom_site_type_symbol
_atom_site_fract_x
_atom_site_fract_y
_atom_site_fract_z
_atom_site_U_iso_or_equiv
_atom_site_adp_type
_atom_site_occupancy
_atom_site_site_symmetry_order
_atom_site_calc_flag
_atom_site_refinement_flags_posn
_atom_site_refinement_flags_adp
_atom_site_refinement_flags_occupancy
_atom_site_disorder_assembly
_atom_site_disorder_group
N1 N 0.2654(2) 0.46463(14) 0.67473(7) 0.0164(3) Uani 1 1 d . . . . .
N2 N 0.4592(2) 0.51949(15) 0.67250(7) 0.0193(3) Uani 1 1 d . . . . .
C3 C 0.4541(3) 0.57335(17) 0.73379(9) 0.0183(3) Uani 1 1 d . . . . .
H3 H 0.5670 0.6201 0.7476 0.022 Uiso 1 1 calc R U . . .
C4 C 0.2599(3) 0.55271(16) 0.77610(8) 0.0158(3) Uani 1 1 d . . . . .
C5 C 0.1438(3) 0.48222(17) 0.73658(8) 0.0167(3) Uani 1 1 d . . . . .
H5 H 0.0051 0.4516 0.7499 0.020 Uiso 1 1 calc R U . . .
N6 N 0.1856(2) 0.60079(14) 0.84356(7) 0.0157(3) Uani 1 1 d . . . . .
C7 C 0.3704(3) 0.59143(17) 0.89461(9) 0.0185(3) Uani 1 1 d . . . . .
H7A H 0.3030 0.6331 0.9383 0.022 Uiso 1 1 calc R U . . .
H7B H 0.4828 0.6474 0.8736 0.022 Uiso 1 1 calc R U . . .
C8 C 0.4914(3) 0.43889(17) 0.91313(8) 0.0161(3) Uani 1 1 d . . . . .
C9 C 0.7200(3) 0.39377(18) 0.89238(9) 0.0214(4) Uani 1 1 d . . . . .
H9 H 0.7984 0.4588 0.8656 0.026 Uiso 1 1 calc R U . . .
C10 C 0.8346(3) 0.25447(19) 0.91056(10) 0.0241(4) Uani 1 1 d . . . . .
H10 H 0.9901 0.2243 0.8957 0.029 Uiso 1 1 calc R U . . .
C11 C 0.7218(3) 0.15958(18) 0.95038(9) 0.0221(4) Uani 1 1 d . . . . .
H11 H 0.7993 0.0641 0.9625 0.027 Uiso 1 1 calc R U . . .
C12 C 0.4946(3) 0.20483(18) 0.97248(9) 0.0208(3) Uani 1 1 d . . . . .
H12 H 0.4177 0.1405 1.0005 0.025 Uiso 1 1 calc R U . . .
C13 C 0.3801(3) 0.34349(17) 0.95379(9) 0.0177(3) Uani 1 1 d . . . . .
H13 H 0.2246 0.3736 0.9688 0.021 Uiso 1 1 calc R U . . .
S14 S -0.00514(6) 0.75556(4) 0.83890(2) 0.01659(11) Uani 1 1 d . . . . .
O15 O -0.17148(19) 0.74334(13) 0.78985(7) 0.0228(3) Uani 1 1 d . . . . .
O16 O -0.0744(2) 0.78232(13) 0.91017(6) 0.0240(3) Uani 1 1 d . . . . .
C17 C 0.1511(3) 0.88271(16) 0.80246(9) 0.0165(3) Uani 1 1 d . . . . .
C18 C 0.2571(3) 0.95146(18) 0.84720(9) 0.0216(4) Uani 1 1 d . . . . .
H18 H 0.2306 0.9388 0.8970 0.026 Uiso 1 1 calc R U . . .
C19 C 0.4021(3) 1.03883(19) 0.81831(11) 0.0272(4) Uani 1 1 d . . . . .
H19 H 0.4727 1.0875 0.8487 0.033 Uiso 1 1 calc R U . . .
C20 C 0.4462(3) 1.05652(18) 0.74569(11) 0.0252(4) Uani 1 1 d . . . . .
C21 C 0.3351(3) 0.98864(19) 0.70188(10) 0.0259(4) Uani 1 1 d . . . . .
H21 H 0.3605 1.0020 0.6521 0.031 Uiso 1 1 calc R U . . .
C22 C 0.1880(3) 0.90178(18) 0.72952(9) 0.0216(4) Uani 1 1 d . . . . .
H22 H 0.1132 0.8558 0.6990 0.026 Uiso 1 1 calc R U . . .
C23 C 0.6183(3) 1.1438(2) 0.71666(14) 0.0398(5) Uani 1 1 d . . . . .
H23A H 0.7733 1.0908 0.7276 0.060 Uiso 1 1 calc R U . . .
H23B H 0.5882 1.2339 0.7383 0.060 Uiso 1 1 calc R U . . .
H23C H 0.6051 1.1635 0.6652 0.060 Uiso 1 1 calc R U . . .
C24 C 0.2162(3) 0.39816(16) 0.61618(8) 0.0169(3) Uani 1 1 d D . . . .
C25 C 0.0619(5) 0.3094(3) 0.62396(17) 0.0192(5) Uiso 0.5153(19) 1 d D . P A 1
H25 H -0.0169 0.2941 0.6679 0.023 Uiso 0.5153(19) 1 calc R U P A 1
C26 C 0.0248(5) 0.2430(3) 0.56580(17) 0.0208(5) Uiso 0.5153(19) 1 d D . P A 1
H26 H -0.0807 0.1813 0.5706 0.025 Uiso 0.5153(19) 1 calc R U P A 1
C27 C 0.1349(3) 0.26355(18) 0.50204(9) 0.0229(4) Uani 1 1 d D . . . .
C28 C 0.2928(6) 0.3582(4) 0.49511(18) 0.0221(5) Uiso 0.5153(19) 1 d D . P A 1
H28 H 0.3714 0.3744 0.4512 0.026 Uiso 0.5153(19) 1 calc R U P A 1
C29 C 0.3299(5) 0.4257(4) 0.55265(17) 0.0200(5) Uiso 0.5153(19) 1 d D . P A 1
H29 H 0.4318 0.4897 0.5486 0.024 Uiso 0.5153(19) 1 calc R U P A 1
C25A C 0.0003(6) 0.3717(3) 0.60814(17) 0.0192(5) Uiso 0.4847(19) 1 d D . P A 2
H25A H -0.1192 0.4006 0.6419 0.023 Uiso 0.4847(19) 1 calc R U P A 2
C26A C -0.0431(6) 0.3037(3) 0.55153(17) 0.0208(5) Uiso 0.4847(19) 1 d D . P A 2
H26A H -0.1906 0.2847 0.5463 0.025 Uiso 0.4847(19) 1 calc R U P A 2
C28A C 0.3469(6) 0.2847(4) 0.50898(19) 0.0221(5) Uiso 0.4847(19) 1 d D . P A 2
H28A H 0.4653 0.2538 0.4753 0.026 Uiso 0.4847(19) 1 calc R U P A 2
C29A C 0.3918(6) 0.3519(4) 0.56580(18) 0.0200(5) Uiso 0.4847(19) 1 d D . P A 2
H29A H 0.5418 0.3672 0.5710 0.024 Uiso 0.4847(19) 1 calc R U P A 2
C30 C 0.0968(3) 0.1889(2) 0.44037(10) 0.0306(4) Uani 1 1 d . . . . .
F31 F 0.2260(3) 0.05779(14) 0.44188(8) 0.0612(4) Uani 1 1 d . . . . .
F32 F -0.1183(3) 0.1733(2) 0.43764(8) 0.0642(5) Uani 1 1 d . . . . .
F33 F 0.1478(3) 0.25533(15) 0.37868(6) 0.0501(4) Uani 1 1 d . . . . .

loop_
_atom_site_aniso_label
_atom_site_aniso_U_11
_atom_site_aniso_U_22
_atom_site_aniso_U_33
_atom_site_aniso_U_23
_atom_site_aniso_U_13
_atom_site_aniso_U_12
N1 0.0145(6) 0.0186(7) 0.0170(7) -0.0032(5) 0.0008(5) -0.0053(5)
N2 0.0159(7) 0.0223(7) 0.0218(7) -0.0034(6) 0.0015(5) -0.0084(6)
C3 0.0158(8) 0.0192(8) 0.0211(8) -0.0039(6) 0.0001(6) -0.0057(6)
C4 0.0150(7) 0.0145(7) 0.0176(8) -0.0009(6) -0.0015(6) -0.0026(6)
C5 0.0151(7) 0.0186(8) 0.0172(8) -0.0020(6) 0.0008(6) -0.0052(6)
N6 0.0153(6) 0.0165(7) 0.0158(7) -0.0027(5) -0.0012(5) -0.0035(5)
C7 0.0196(8) 0.0187(8) 0.0186(8) -0.0036(6) -0.0032(6) -0.0053(6)
C8 0.0176(8) 0.0182(8) 0.0132(7) -0.0032(6) -0.0027(6) -0.0039(6)
C9 0.0191(8) 0.0240(9) 0.0225(9) -0.0028(7) 0.0031(7) -0.0081(7)
C10 0.0162(8) 0.0258(9) 0.0296(10) -0.0055(7) 0.0007(7) -0.0017(7)
C11 0.0241(9) 0.0185(8) 0.0232(9) -0.0036(7) -0.0057(7) -0.0012(7)
C12 0.0244(9) 0.0204(8) 0.0191(8) -0.0026(6) 0.0005(7) -0.0082(7)
C13 0.0164(8) 0.0208(8) 0.0170(8) -0.0053(6) 0.0004(6) -0.0049(6)
S14 0.01350(19) 0.0181(2) 0.0183(2) -0.00347(14) 0.00125(14) -0.00316(14)
O15 0.0149(6) 0.0247(6) 0.0295(7) -0.0050(5) -0.0040(5) -0.0038(5)
O16 0.0221(6) 0.0263(6) 0.0225(6) -0.0055(5) 0.0067(5) -0.0026(5)
C17 0.0153(7) 0.0131(7) 0.0203(8) -0.0021(6) -0.0014(6) -0.0009(6)
C18 0.0239(8) 0.0206(8) 0.0204(9) -0.0060(7) -0.0027(7) -0.0024(7)
C19 0.0250(9) 0.0220(9) 0.0372(11) -0.0083(8) -0.0055(8) -0.0071(7)
C20 0.0183(8) 0.0160(8) 0.0388(11) 0.0031(7) -0.0016(7) -0.0008(7)
C21 0.0262(9) 0.0250(9) 0.0233(9) 0.0057(7) 0.0003(7) -0.0026(7)
C22 0.0241(8) 0.0208(8) 0.0199(9) -0.0022(7) -0.0044(7) -0.0038(7)
C23 0.0245(10) 0.0271(10) 0.0653(15) 0.0091(10) 0.0007(10) -0.0073(8)
C24 0.0164(7) 0.0173(8) 0.0165(8) -0.0015(6) -0.0006(6) -0.0027(6)
C27 0.0251(9) 0.0246(9) 0.0191(9) -0.0047(7) -0.0017(7) -0.0042(7)
C30 0.0370(11) 0.0357(11) 0.0224(9) -0.0092(8) 0.0019(8) -0.0124(9)
F31 0.1001(12) 0.0361(7) 0.0465(8) -0.0228(6) -0.0092(8) -0.0011(8)
F32 0.0513(8) 0.1187(14) 0.0430(8) -0.0451(8) 0.0071(6) -0.0471(9)
F33 0.0833(10) 0.0596(9) 0.0181(6) -0.0070(5) -0.0008(6) -0.0375(8)

loop_
_atom_type_symbol
_atom_type_description
_atom_type_scat_dispersion_real
_atom_type_scat_dispersion_imag
_atom_type_scat_source
C C 0.0181 0.0091 'International Tables Vol C Tables 4.2.6.8 and 6.1.1.4'
H H 0.0000 0.0000 'International Tables Vol C Tables 4.2.6.8 and 6.1.1.4'
N N 0.0311 0.0180 'International Tables Vol C Tables 4.2.6.8 and 6.1.1.4'
O O 0.0492 0.0322 'International Tables Vol C Tables 4.2.6.8 and 6.1.1.4'
F F 0.0727 0.0534 'International Tables Vol C Tables 4.2.6.8 and 6.1.1.4'
S S 0.3331 0.5567 'International Tables Vol C Tables 4.2.6.8 and 6.1.1.4'

loop_
_geom_angle_atom_site_label_1
_geom_angle_atom_site_label_2
_geom_angle_atom_site_label_3
_geom_angle
C5 N1 N2 112.09(13)
C5 N1 C24 128.41(13)
N2 N1 C24 119.50(13)
C3 N2 N1 104.52(13)
N2 C3 C4 111.59(14)
N2 C3 H3 124.2
C4 C3 H3 124.2
C5 C4 C3 105.17(14)
C5 C4 N6 125.65(14)
C3 C4 N6 129.07(14)
N1 C5 C4 106.63(14)
N1 C5 H5 126.7
C4 C5 H5 126.7
C4 N6 C7 115.63(13)
C4 N6 S14 113.66(10)
C7 N6 S14 114.00(10)
N6 C7 C8 111.23(13)
N6 C7 H7A 109.4
C8 C7 H7A 109.4
N6 C7 H7B 109.4
C8 C7 H7B 109.4
H7A C7 H7B 108.0
C9 C8 C13 119.10(15)
C9 C8 C7 120.11(15)
C13 C8 C7 120.72(15)
C10 C9 C8 120.59(16)
C10 C9 H9 119.7
C8 C9 H9 119.7
C11 C10 C9 119.99(16)
C11 C10 H10 120.0
C9 C10 H10 120.0
C10 C11 C12 119.69(16)
C10 C11 H11 120.2
C12 C11 H11 120.2
C13 C12 C11 120.23(16)
C13 C12 H12 119.9
C11 C12 H12 119.9
C12 C13 C8 120.39(15)
C12 C13 H13 119.8
C8 C13 H13 119.8
O16 S14 O15 120.05(7)
O16 S14 N6 106.47(7)
O15 S14 N6 106.14(7)
O16 S14 C17 108.99(8)
O15 S14 C17 109.36(8)
N6 S14 C17 104.71(7)
C18 C17 C22 120.63(16)
C18 C17 S14 119.37(13)
C22 C17 S14 119.63(13)
C19 C18 C17 119.13(16)
C19 C18 H18 120.4
C17 C18 H18 120.4
C18 C19 C20 121.22(17)
C18 C19 H19 119.4
C20 C19 H19 119.4
C21 C20 C19 118.61(16)
C21 C20 C23 121.68(19)
C19 C20 C23 119.68(18)
C22 C21 C20 121.16(17)
C22 C21 H21 119.4
C20 C21 H21 119.4
C21 C22 C17 119.22(16)
C21 C22 H22 120.4
C17 C22 H22 120.4
C20 C23 H23A 109.5
C20 C23 H23B 109.5
H23A C23 H23B 109.5
C20 C23 H23C 109.5
H23A C23 H23C 109.5
H23B C23 H23C 109.5
C25 C24 C29 122.6(2)
C25A C24 C29A 118.5(2)
C25 C24 N1 120.21(18)
C29 C24 N1 117.22(18)
C25A C24 N1 121.53(19)
C29A C24 N1 119.96(19)
C24 C25 C26 118.2(3)
C24 C25 H25 120.9
C26 C25 H25 120.9
C27 C26 C25 122.1(3)
C27 C26 H26 118.9
C25 C26 H26 118.9
C28A C27 C26A 122.2(2)
C26 C27 C28 118.6(2)
C28A C27 C30 117.2(2)
C26 C27 C30 121.5(2)
C26A C27 C30 120.6(2)
C28 C27 C30 120.0(2)
C29 C28 C27 119.8(3)
C29 C28 H28 120.1
C27 C28 H28 120.1
C24 C29 C28 118.8(3)
C24 C29 H29 120.6
C28 C29 H29 120.6
C26A C25A C24 120.7(3)
C26A C25A H25A 119.6
C24 C25A H25A 119.6
C25A C26A C27 118.6(3)
C25A C26A H26A 120.7
C27 C26A H26A 120.7
C27 C28A C29A 119.4(3)
C27 C28A H28A 120.3
C29A C28A H28A 120.3
C28A C29A C24 120.5(3)
C28A C29A H29A 119.7
C24 C29A H29A 119.7
F33 C30 F32 106.93(17)
F33 C30 F31 105.51(16)
F32 C30 F31 105.71(17)
F33 C30 C27 112.93(16)
F32 C30 C27 112.90(16)
F31 C30 C27 112.28(16)

loop_
_geom_bond_atom_site_label_1
_geom_bond_atom_site_label_2
_geom_bond_distance
N1 C5 1.355(2)
N1 N2 1.3681(19)
N1 C24 1.418(2)
N2 C3 1.323(2)
C3 C4 1.412(2)
C3 H3 0.9500
C4 C5 1.370(2)
C4 N6 1.427(2)
C5 H5 0.9500
N6 C7 1.492(2)
N6 S14 1.6732(14)
C7 C8 1.510(2)
C7 H7A 0.9900
C7 H7B 0.9900
C8 C9 1.391(2)
C8 C13 1.392(2)
C9 C10 1.390(2)
C9 H9 0.9500
C10 C11 1.386(3)
C10 H10 0.9500
C11 C12 1.391(2)
C11 H11 0.9500
C12 C13 1.386(2)
C12 H12 0.9500
C13 H13 0.9500
S14 O16 1.4295(13)
S14 O15 1.4307(12)
S14 C17 1.7571(16)
C17 C18 1.388(2)
C17 C22 1.391(2)
C18 C19 1.386(3)
C18 H18 0.9500
C19 C20 1.390(3)
C19 H19 0.9500
C20 C21 1.388(3)
C20 C23 1.509(3)
C21 C22 1.385(2)
C21 H21 0.9500
C22 H22 0.9500
C23 H23A 0.9800
C23 H23B 0.9800
C23 H23C 0.9800
C24 C25 1.378(3)
C24 C29 1.381(4)
C24 C25A 1.386(4)
C24 C29A 1.414(4)
C25 C26 1.387(4)
C25 H25 0.9500
C26 C27 1.363(4)
C26 H26 0.9500
C27 C28A 1.341(4)
C27 C26A 1.400(4)
C27 C28 1.438(4)
C27 C30 1.493(2)
C28 C29 1.383(5)
C28 H28 0.9500
C29 H29 0.9500
C25A C26A 1.383(5)
C25A H25A 0.9500
C26A H26A 0.9500
C28A C29A 1.386(5)
C28A H28A 0.9500
C29A H29A 0.9500
C30 F33 1.327(2)
C30 F32 1.329(2)
C30 F31 1.334(2)

loop_
_geom_hbond_atom_site_label_D
_geom_hbond_atom_site_label_H
_geom_hbond_atom_site_label_A
_geom_hbond_distance_DH
_geom_hbond_distance_HA
_geom_hbond_distance_DA
_geom_hbond_angle_DHA
_geom_hbond_site_symmetry_A
C3 H3 O15 0.95 2.37 3.322(2) 175.3 1_655
C25A H25A N2 0.95 2.60 3.459(4) 150.7 1_455

loop_
_geom_torsion_atom_site_label_1
_geom_torsion_atom_site_label_2
_geom_torsion_atom_site_label_3
_geom_torsion_atom_site_label_4
_geom_torsion
C5 N1 N2 C3 -0.85(18)
C24 N1 N2 C3 179.71(13)
N1 N2 C3 C4 0.59(18)
N2 C3 C4 C5 -0.14(19)
N2 C3 C4 N6 -176.43(15)
N2 N1 C5 C4 0.78(18)
C24 N1 C5 C4 -179.84(14)
C3 C4 C5 N1 -0.38(17)
N6 C4 C5 N1 176.08(14)
C5 C4 N6 C7 143.98(16)
C3 C4 N6 C7 -40.4(2)
C5 C4 N6 S14 -81.38(18)
C3 C4 N6 S14 94.21(18)
C4 N6 C7 C8 -62.88(17)
S14 N6 C7 C8 162.63(11)
N6 C7 C8 C9 113.43(17)
N6 C7 C8 C13 -69.57(19)
C13 C8 C9 C10 1.5(2)
C7 C8 C9 C10 178.50(15)
C8 C9 C10 C11 -0.7(3)
C9 C10 C11 C12 -0.6(3)
C10 C11 C12 C13 1.1(3)
C11 C12 C13 C8 -0.4(2)
C9 C8 C13 C12 -0.9(2)
C7 C8 C13 C12 -177.93(15)
C4 N6 S14 O16 175.54(11)
C7 N6 S14 O16 -49.06(12)
C4 N6 S14 O15 46.55(12)
C7 N6 S14 O15 -178.05(11)
C4 N6 S14 C17 -69.09(12)
C7 N6 S14 C17 66.31(12)
O16 S14 C17 C18 22.98(15)
O15 S14 C17 C18 156.00(13)
N6 S14 C17 C18 -90.62(14)
O16 S14 C17 C22 -164.06(13)
O15 S14 C17 C22 -31.04(15)
N6 S14 C17 C22 82.34(14)
C22 C17 C18 C19 -0.5(2)
S14 C17 C18 C19 172.41(13)
C17 C18 C19 C20 -1.2(3)
C18 C19 C20 C21 2.3(3)
C18 C19 C20 C23 -175.51(17)
C19 C20 C21 C22 -1.7(3)
C23 C20 C21 C22 176.03(17)
C20 C21 C22 C17 0.1(3)
C18 C17 C22 C21 1.0(2)
S14 C17 C22 C21 -171.84(13)
C5 N1 C24 C25 -17.2(2)
N2 N1 C24 C25 162.18(16)
C5 N1 C24 C29 163.3(2)
N2 N1 C24 C29 -17.3(2)
C5 N1 C24 C25A 16.3(2)
N2 N1 C24 C25A -164.37(16)
C5 N1 C24 C29A -161.1(2)
N2 N1 C24 C29A 18.2(2)
C29 C24 C25 C26 1.56(19)
N1 C24 C25 C26 -177.92(14)
C24 C25 C26 C27 -0.25(15)
C25 C26 C27 C28 -0.6(3)
C25 C26 C27 C30 178.67(13)
C26 C27 C28 C29 0.1(4)
C30 C27 C28 C29 -179.1(2)
C25 C24 C29 C28 -2.0(3)
N1 C24 C29 C28 177.5(2)
C27 C28 C29 C24 1.1(4)
C29A C24 C25A C26A -0.99(18)
N1 C24 C25A C26A -178.47(14)
C24 C25A C26A C27 -0.73(15)
C28A C27 C26A C25A 2.2(3)
C30 C27 C26A C25A 179.53(13)
C26A C27 C28A C29A -1.8(4)
C30 C27 C28A C29A -179.2(2)
C27 C28A C29A C24 0.0(5)
C25A C24 C29A C28A 1.4(4)
N1 C24 C29A C28A 178.9(2)
C28A C27 C30 F33 -58.3(3)
C26 C27 C30 F33 157.45(19)
C26A C27 C30 F33 124.3(2)
C28 C27 C30 F33 -23.3(3)
C28A C27 C30 F32 -179.7(2)
C26 C27 C30 F32 36.0(3)
C26A C27 C30 F32 2.8(3)
C28 C27 C30 F32 -144.8(2)
C28A C27 C30 F31 60.9(3)
C26 C27 C30 F31 -83.4(2)
C26A C27 C30 F31 -116.6(2)
C28 C27 C30 F31 95.8(2)
